data_2007028
loop_
_publ_author_name
'Ben Amor, Fatma'
'Bourguiba, N\'eji'
'Driss, Ahmed'
'Jouini, Tahar'

_publ_section_title
;
 Complexe de Cuivre(II) Di(nitriloac\'etatodiac\'etique) Dihydrate,
 [Cu(C~6~H~8~NO~6~)~2~].2H~2~O
;
_journal_issue 2
_journal_name_full 'Acta Crystallographica Section C'
_journal_page_first 197
_journal_page_last 199
_journal_paper_doi 10.1107/S0108270197011402
_journal_volume 54
_journal_year 1998
_chemical_formula_iupac '[Cu (C6 H8 N O6)2] , 2H2 O'
_chemical_formula_moiety 'C12 H20 Cu N2 O14'
_chemical_formula_structural Cu(N(CH2COO)(CH2COOH)2)2.2H2O
_chemical_formula_sum 'C12 H20 Cu N2 O14'
_chemical_formula_weight 479.84
_chemical_name_systematic
;
 Complexe de Cuivre(II) di(Nitriloac\'etatodiac\'etique) Dihydrate
;
_space_group_IT_number 14
_symmetry_cell_setting monoclinic
_symmetry_space_group_name_Hall '-P 2ybc'
_symmetry_space_group_name_H-M 'P 1 21/c 1'
_cell_angle_alpha 90.00
_cell_angle_beta 91.37(2)
_cell_angle_gamma 90.00
_cell_formula_units_Z 2
_cell_length_a 6.879(2)
_cell_length_b 14.004(3)
_cell_length_c 9.5040(10)
_cell_measurement_reflns_used 25
_cell_measurement_temperature 293(2)
_cell_measurement_theta_max 15
_cell_measurement_theta_min 11
_cell_volume 915.3(3)
_computing_cell_refinement 'CAD4 EXPRESS'
_computing_data_collection 'CAD4 EXPRESS (Enraf-Nonius, 1994)'
_computing_data_reduction 'MolEN (Fair, 1990)'
_computing_molecular_graphics 'ORTEPII (Johnson, 1976)'
_computing_publication_material SHELXL93
_computing_structure_refinement 'SHELXL93 (Sheldrick, 1993)'
_computing_structure_solution 'SHELXS86 (Sheldrick, 1990)'
_diffrn_ambient_temperature 293(2)
_diffrn_measurement_device CAD4
_diffrn_measurement_method \w/2\q
_diffrn_radiation_monochromator graphite
_diffrn_radiation_source 'fine-focus sealed tube'
_diffrn_radiation_type MoK\a
_diffrn_radiation_wavelength 0.71069
_diffrn_reflns_av_R_equivalents 0.0217
_diffrn_reflns_av_sigmaI/netI 0.0421
_diffrn_reflns_limit_h_max 1
_diffrn_reflns_limit_h_min -8
_diffrn_reflns_limit_k_max 0
_diffrn_reflns_limit_k_min -17
_diffrn_reflns_limit_l_max 12
_diffrn_reflns_limit_l_min -12
_diffrn_reflns_number 2155
_diffrn_reflns_theta_max 26.98
_diffrn_reflns_theta_min 2.59
_diffrn_standards_decay_% 1.7
_diffrn_standards_interval_time 120
_diffrn_standards_number 1
_exptl_absorpt_coefficient_mu 1.273
_exptl_absorpt_correction_T_max 0.92
_exptl_absorpt_correction_T_min 0.72
_exptl_absorpt_correction_type 'correction empirique par \y scans (North, Phillips & Matthews, 1968)'
_exptl_crystal_colour 'bleu clair'
_exptl_crystal_density_diffrn 1.742
_exptl_crystal_density_meas ?
_exptl_crystal_description plaquette
_exptl_crystal_F_000 494
_exptl_crystal_size_max 0.25
_exptl_crystal_size_mid 0.25
_exptl_crystal_size_min 0.09
_refine_diff_density_max 0.334
_refine_diff_density_min -0.300
_refine_ls_extinction_method none
_refine_ls_goodness_of_fit_all 1.093
_refine_ls_goodness_of_fit_obs 1.163
_refine_ls_hydrogen_treatment refall
_refine_ls_matrix_type full
_refine_ls_number_parameters 173
_refine_ls_number_reflns 1988
_refine_ls_number_restraints 0
_refine_ls_restrained_S_all 1.093
_refine_ls_restrained_S_obs 1.163
_refine_ls_R_factor_all 0.0691
_refine_ls_R_factor_obs .0422
_refine_ls_shift/esd_max 0.000
_refine_ls_shift/esd_mean 0.000
_refine_ls_structure_factor_coef Fsqd
_refine_ls_weighting_details 'w = 1/[\s^2^(Fo^2^)+(0.0263P)^2^+1.0719P] where P=(Fo^2^+2Fc^2^)/3'
_refine_ls_weighting_scheme calc
_refine_ls_wR_factor_all 0.0898
_refine_ls_wR_factor_obs .0801
_reflns_number_observed 1445
_reflns_number_total 1988
_reflns_observed_criterion >2sigma(I)
_cod_data_source_file mu1346.cif
_cod_data_source_block mu1346
_cod_depositor_comments
;
The following automatic conversions were performed:

'_exptl_crystal_density_meas' value 'none' was changed to '?' - the
value is perceived as not measured.

Automatic conversion script
Id: cif_fix_values 3008 2015-01-20 13:52:24Z robertas 

The following automatic conversions were performed:

'_refine_ls_weighting_scheme' value 'calc w =
1/[\s^2^(Fo^2^)+(0.0263P)^2^+1.0719P] where P=(Fo^2^+2Fc^2^)/3' was
changed to 'calc'. New tag '_refine_ls_weighting_details' was
created. The value of the new tag was set to 'w =
1/[\s^2^(Fo^2^)+(0.0263P)^2^+1.0719P] where P=(Fo^2^+2Fc^2^)/3'.

Automatic conversion script
Id: cif_fix_values 3143 2015-03-26 13:38:13Z robertas 
;
_cod_original_cell_volume 915.(2)
_cod_original_sg_symbol_H-M 'P 21/c'
_cod_database_code 2007028

loop_
_symmetry_equiv_pos_as_xyz
'x, y, z'
'-x, y+1/2, -z+1/2'
'-x, -y, -z'
'x, -y-1/2, z-1/2'

loop_
_atom_site_aniso_label
_atom_site_aniso_U_11
_atom_site_aniso_U_22
_atom_site_aniso_U_33
_atom_site_aniso_U_12
_atom_site_aniso_U_13
_atom_site_aniso_U_23
Cu1 .0253(2) .0298(3) .0276(3) .0053(3) .0103(2) .0048(3)
O1 .0390(10) .0350(10) .0300(10) .0110(10) .0150(10) .0050(10)
O2 .0350(10) .054(2) .0340(10) -.0130(10) .0030(10) .0050(10)
O3 .056(2) .072(2) .0360(10) -.0250(10) .0020(10) -.01240(10)
O4 .0360(10) .056(2) .051(2) .0020(10) .0050(10) .0210(10)
O5 .0280(10) .069(2) .052(2) -.0050(10) .0130(10) .0220(10)
O6 .0540(10) .0460(10) .0380(10) .0260(10) .0190(10) .0060(10)
N1 .0190(10) .0280(10) .0270(10) .0020(10) .0090(10) .0010(10)
C1 .027(2) .030(2) .030(2) .0060(10) .0100(10) .0050(10)
C2 .027(2) .037(2) .0250(10) .0060(10) .0050(10) -.0020(10)
C3 .034(2) .039(2) .027(2) .000(2) .0090(10) -.0010(10)
C4 .035(2) .031(2) .034(2) .0010(10) .0040(10) -.0030(10)
C5 .0190(10) .036(2) .039(2) .0030(10) .0100(10) .007(2)
C6 .030(2) .034(2) .033(2) -.0050(10) .0120(10) -.0040(10)
OW1 .070(2) .059(2) .051(2) -.018(2) .014(2) -.015(2)

loop_
_atom_site_label
_atom_site_fract_x
_atom_site_fract_y
_atom_site_fract_z
_atom_site_U_iso_or_equiv
_atom_site_thermal_displace_type
_atom_site_calc_flag
_atom_site_refinement_flags
_atom_site_occupancy
_atom_site_disorder_group
_atom_site_type_symbol
Cu1 .0000 .5000 .0000 .02740(10) Uani d S 1 . Cu
O1 -.1494(3) .6054(2) .0779(2) .0345(5) Uani d . 1 . O
O2 .2619(3) .5261(2) .1549(2) .0409(6) Uani d . 1 . O
O3 .2855(4) .5349(2) .3878(3) .0547(7) Uani d . 1 . O
O4 -.2374(3) .2854(2) .3639(3) .0477(6) Uani d . 1 . O
O5 -.5315(3) .3296(2) .2854(3) .0495(7) Uani d . 1 . O
O6 -.2686(4) .7477(2) .0219(2) .0456(6) Uani d . 1 . O
N1 -.0601(3) .4086(2) .1630(2) .0246(5) Uani d . 1 . N
C1 .0395(5) .3172(2) .1301(3) .0291(7) Uani d . 1 . C
C2 -.1635(4) .6774(2) -.0009(3) .0295(7) Uani d . 1 . C
C3 .0172(5) .4526(3) .2937(3) .0333(7) Uani d . 1 . C
C4 .2018(4) .5082(2) .2701(3) .0334(7) Uani d . 1 . C
C5 -.2740(4) .3943(3) .1662(4) .0314(7) Uani d . 1 . C
C6 -.3390(5) .3294(2) .2848(3) .0323(7) Uani d . 1 . C
OW1 .6213(5) .6132(2) .3357(4) .0595(8) Uani d . 1 . O
HO3 .409(6) .576(3) .375(4) .050(11) Uiso d . 1 . H
HO5 -.567(7) .296(3) .343(5) .073(16) Uiso d . 1 . H
H1C1 -.055(5) .267(2) .108(3) .041(10) Uiso d . 1 . H
H2C1 .123(5) .297(2) .203(4) .043(10) Uiso d . 1 . H
H1C3 -.071(5) .492(2) .331(3) .037(9) Uiso d . 1 . H
H2C3 .042(4) .408(2) .366(3) .030(8) Uiso d . 1 . H
H1C5 -.322(5) .368(2) .074(3) .032(9) Uiso d . 1 . H
H2C5 -.327(5) .451(2) .179(3) .031(9) Uiso d . 1 . H
H1W1 .653(10) .665(5) .396(7) .15(3) Uiso d . 1 . H
H2W1 .644(11) .626(5) .257(8) .15(3) Uiso d . 1 . H

loop_
_atom_type_symbol
_atom_type_description
_atom_type_scat_dispersion_real
_atom_type_scat_dispersion_imag
_atom_type_scat_source
Cu Cu 0.3201 1.2651 'International Tables Vol C Tables 4.2.6.8 and 6.1.1.4'
O O 0.0106 0.0060 'International Tables Vol C Tables 4.2.6.8 and 6.1.1.4'
N N 0.0061 0.0033 'International Tables Vol C Tables 4.2.6.8 and 6.1.1.4'
C C 0.0033 0.0016 'International Tables Vol C Tables 4.2.6.8 and 6.1.1.4'
H H 0.0000 0.0000 'International Tables Vol C Tables 4.2.6.8 and 6.1.1.4'

loop_
_geom_angle_atom_site_label_1
_geom_angle_atom_site_label_2
_geom_angle_atom_site_label_3
_geom_angle_site_symmetry_1
_geom_angle_site_symmetry_3
_geom_angle
_geom_angle_publ_flag
O1 Cu1 O1 3_565 . 180.0 y
O1 Cu1 N1 3_565 3_565 93.90(10) y
O1 Cu1 N1 . 3_565 86.10(10) y
O1 Cu1 N1 3_565 . 86.10(10) y
O1 Cu1 N1 . . 93.90(10) y
N1 Cu1 N1 3_565 . 180.0 y
O1 Cu1 O2 3_565 . 87.20(10) y
O1 Cu1 O2 . . 92.70(10) y
N1 Cu1 O2 3_565 . 102.23(9) y
N1 Cu1 O2 . . 77.77(9) y
O1 Cu1 O2 3_565 3_565 92.70(10) y
O1 Cu1 O2 . 3_565 87.20(10) y
N1 Cu1 O2 3_565 3_565 77.77(9) y
N1 Cu1 O2 . 3_565 102.23(9) y
O2 Cu1 O2 . 3_565 180.0 y
C2 O1 Cu1 . . 114.4(2) y
C4 O2 Cu1 . . 105.3(2) y
C3 N1 C5 . . 112.1(2) y
C3 N1 C1 . . 112.2(3) y
C5 N1 C1 . . 110.5(3) y
C3 N1 Cu1 . . 107.4(2) y
C5 N1 Cu1 . . 108.4(2) y
C1 N1 Cu1 . . 105.9(2) y
N1 C1 C2 . 3_565 113.5(3) y
O6 C2 O1 . . 124.6(3) y
O6 C2 C1 . 3_565 116.3(3) y
O1 C2 C1 . 3_565 119.1(3) y
N1 C3 C4 . . 112.2(2) y
O2 C4 O3 . . 124.5(3) y
O2 C4 C3 . . 123.3(3) y
O3 C4 C3 . . 112.2(3) y
N1 C5 C6 . . 113.8(3) y
O4 C6 O5 . . 124.9(3) y
O4 C6 C5 . . 126.9(3) y
O5 C6 C5 . . 108.2(3) y

loop_
_geom_bond_atom_site_label_1
_geom_bond_atom_site_label_2
_geom_bond_site_symmetry_2
_geom_bond_distance
_geom_bond_publ_flag
Cu1 O1 3_565 1.954(3) y
Cu1 O1 . 1.954(3) y
Cu1 N1 3_565 2.059(3) y
Cu1 N1 . 2.059(3) y
Cu1 O2 . 2.328(2) y
Cu1 O2 3_565 2.328(2) y
O1 C2 . 1.258(4) y
O2 C4 . 1.206(4) y
O3 C4 . 1.301(4) y
O3 HO3 . 1.03(4) y
O4 C6 . 1.187(4) y
O5 C6 . 1.324(4) y
O5 HO5 . .77(5) y
O6 C2 . 1.243(4) y
N1 C3 . 1.474(4) y
N1 C5 . 1.486(4) y
N1 C1 . 1.489(4) y
C1 C2 3_565 1.513(4) y
C1 H1C1 . .97(4) y
C1 H2C1 . .93(4) y
C3 C4 . 1.512(4) y
C3 H1C3 . .90(4) y
C3 H2C3 . .95(3) y
C5 C6 . 1.523(4) y
C5 H1C5 . 1.00(3) y
C5 H2C5 . .88(3) y
OW1 H1W1 . .95(7) y
OW1 H2W1 . .79(7) y
